data_7246449
loop_
_publ_author_name
'Yan, Xiao-Long'
'Cao, Xiao-Qin'
'Deng, Cheng-Rui'
'Zheng, Teng-Fei'
'Yao, Shu-Li'
'Liu, Sui-Jun'

_publ_section_title
;
 A highly stable and efficient benzothiadiazole-based fluorescence sensor
 for salicylaldehyde in aqueous solution
;
_journal_issue 16
_journal_name_full CrystEngComm
_journal_page_first 2366
_journal_page_last 2371
_journal_paper_doi 10.1039/D3CE00130J
_journal_volume 25
_journal_year 2023
_chemical_formula_sum 'C18 H10 Cd N6 O4 S2'
_chemical_formula_weight 550.84
_space_group_crystal_system monoclinic
_space_group_IT_number 14
_space_group_name_Hall '-P 2ybc'
_space_group_name_H-M_alt 'P 1 21/c 1'
_atom_sites_solution_hydrogens mixed
_audit_creation_method SHELXL-2017/1
_audit_update_record
;
2023-01-18 deposited with the CCDC.	2023-03-10 downloaded from the CCDC.
;
_cell_angle_alpha 90
_cell_angle_beta 104.1910(10)
_cell_angle_gamma 90
_cell_formula_units_Z 4
_cell_length_a 11.5809(4)
_cell_length_b 11.2962(5)
_cell_length_c 15.1120(6)
_cell_measurement_reflns_used 9866
_cell_measurement_temperature 293(2)
_cell_measurement_theta_max 27.49
_cell_measurement_theta_min 3.12
_cell_volume 1916.63(13)
_computing_cell_refinement 'Bruker APEX3'
_computing_data_collection 'Bruker APEX3'
_computing_data_reduction 'Bruker APEX3'
_computing_molecular_graphics 'Bruker SHELXTL'
_computing_publication_material 'Bruker SHELXTL'
_computing_structure_refinement 'SHELXL-2017/1 (Sheldrick, 2017)'
_computing_structure_solution 'SHELXT 2014/5 (Sheldrick, 2014)'
_diffrn_ambient_temperature 293(2)
_diffrn_measured_fraction_theta_full 0.996
_diffrn_measured_fraction_theta_max 0.996
_diffrn_measurement_device_type 'Bruker D8 QUEST'
_diffrn_measurement_method '\w scans'
_diffrn_radiation_type MoK\a
_diffrn_radiation_wavelength 0.71073
_diffrn_reflns_av_R_equivalents 0.0313
_diffrn_reflns_av_unetI/netI 0.0203
_diffrn_reflns_Laue_measured_fraction_full 0.996
_diffrn_reflns_Laue_measured_fraction_max 0.996
_diffrn_reflns_limit_h_max 15
_diffrn_reflns_limit_h_min -15
_diffrn_reflns_limit_k_max 14
_diffrn_reflns_limit_k_min -14
_diffrn_reflns_limit_l_max 19
_diffrn_reflns_limit_l_min -19
_diffrn_reflns_number 27975
_diffrn_reflns_point_group_measured_fraction_full 0.996
_diffrn_reflns_point_group_measured_fraction_max 0.996
_diffrn_reflns_theta_full 25.242
_diffrn_reflns_theta_max 27.507
_diffrn_reflns_theta_min 3.117
_diffrn_source 'fine-focus sealed tube'
_exptl_absorpt_coefficient_mu 1.399
_exptl_absorpt_correction_type multi-scan
_exptl_absorpt_process_details SADABS
_exptl_crystal_colour yellow
_exptl_crystal_density_diffrn 1.909
_exptl_crystal_density_method 'not measured'
_exptl_crystal_description sheet
_exptl_crystal_F_000 1088
_exptl_crystal_size_max 0.280
_exptl_crystal_size_mid 0.250
_exptl_crystal_size_min 0.240
_exptl_transmission_factor_max 0.7456
_exptl_transmission_factor_min 0.6120
_refine_diff_density_max 0.806
_refine_diff_density_min -0.487
_refine_diff_density_rms 0.070
_refine_ls_extinction_method none
_refine_ls_goodness_of_fit_ref 1.090
_refine_ls_hydrogen_treatment constr
_refine_ls_matrix_type full
_refine_ls_number_parameters 280
_refine_ls_number_reflns 4381
_refine_ls_number_restraints 0
_refine_ls_restrained_S_all 1.090
_refine_ls_R_factor_all 0.0332
_refine_ls_R_factor_gt 0.0259
_refine_ls_shift/su_max 0.002
_refine_ls_shift/su_mean 0.000
_refine_ls_structure_factor_coef Fsqd
_refine_ls_weighting_details 'w=1/[\s^2^(Fo^2^)+(0.0228P)^2^+2.1298P] where P=(Fo^2^+2Fc^2^)/3'
_refine_ls_weighting_scheme calc
_refine_ls_wR_factor_gt 0.0590
_refine_ls_wR_factor_ref 0.0628
_reflns_Friedel_coverage 0.000
_reflns_number_gt 3805
_reflns_number_total 4381
_reflns_threshold_expression 'I > 2\s(I)'
_cod_data_source_file d3ce00130j2.cif
_cod_data_source_block JXUST-27
_cod_depositor_comments
;
The following automatic conversions were performed:

data item '_exptl_absorpt_correction_type' value 'Multi-scan' was
changed to 'multi-scan' in accordance with the
/home/data/users/saulius/crontab/automatic-downloads/rss-feeds/RSC/lib/dictionaries/cif_core.dic
dictionary named 'cif_core.dic' version 2.4.2 last updated on
2011-04-26.

Automatic conversion script
Id: cif_fix_values 7556 2019-12-06 15:28:31Z antanas 

 Adding full bibliography for 7246449.cif.
;
_cod_original_sg_symbol_H-M 'P 21/c'
_cod_database_code 7246449
_shelx_shelxl_version_number 2017/1
_shelx_space_group_comment
;
The symmetry employed for this shelxl refinement is uniquely defined
by the following loop, which should always be used as a source of
symmetry information in preference to the above space-group names.
They are only intended as comments.
;
_shelx_estimated_absorpt_t_min 0.695
_shelx_estimated_absorpt_t_max 0.730

loop_
_space_group_symop_operation_xyz
'x, y, z'
'-x, y+1/2, -z+1/2'
'-x, -y, -z'
'x, -y-1/2, z-1/2'

loop_
_atom_site_label
_atom_site_type_symbol
_atom_site_fract_x
_atom_site_fract_y
_atom_site_fract_z
_atom_site_U_iso_or_equiv
_atom_site_adp_type
_atom_site_occupancy
_atom_site_site_symmetry_order
_atom_site_calc_flag
_atom_site_refinement_flags_posn
_atom_site_refinement_flags_adp
_atom_site_refinement_flags_occupancy
_atom_site_disorder_assembly
_atom_site_disorder_group
Cd1 Cd 0.40699(2) 0.75668(2) 0.26227(2) 0.02544(6) Uani 1 1 d . . . . .
S1 S 0.01952(6) 0.33356(6) 0.54305(5) 0.03815(16) Uani 1 1 d . . . . .
S2 S 0.04273(6) 1.20548(7) 0.29181(6) 0.04551(18) Uani 1 1 d . . . . .
O1 O 0.24795(19) 0.88650(16) 0.20373(13) 0.0436(5) Uani 1 1 d . . . . .
O2 O 0.36691(17) 0.93307(15) 0.33621(13) 0.0378(4) Uani 1 1 d . . . . .
O3 O 0.42105(16) 1.12884(16) 0.21653(13) 0.0367(4) Uani 1 1 d . . . . .
O4 O 0.41379(17) 1.31065(16) 0.26645(13) 0.0386(4) Uani 1 1 d . . . . .
N1 N 0.34963(19) 0.65245(17) 0.37039(14) 0.0297(4) Uani 1 1 d . . . . .
N2 N 0.32260(18) 0.50279(16) 0.45534(13) 0.0253(4) Uani 1 1 d . . . . .
N3 N 0.11350(18) 0.41728(18) 0.51035(15) 0.0315(5) Uani 1 1 d . . . . .
N4 N 0.08929(18) 0.20887(18) 0.55509(15) 0.0320(5) Uani 1 1 d . . . . .
N5 N 0.27489(18) 0.02796(16) 0.56432(14) 0.0273(4) Uani 1 1 d . . . . .
N6 N 0.32176(18) -0.13476(17) 0.64413(14) 0.0286(4) Uani 1 1 d . . . . .
C1 C 0.3066(2) 0.6942(2) 0.44182(17) 0.0297(5) Uani 1 1 d . . . . .
H1 H 0.291775 0.773392 0.451939 0.036 Uiso 1 1 calc R U . . .
C2 C 0.3583(2) 0.5371(2) 0.38038(17) 0.0293(5) Uani 1 1 d . . . . .
H2 H 0.385239 0.486064 0.341458 0.035 Uiso 1 1 calc R U . . .
C3 C 0.2891(2) 0.6035(2) 0.49470(17) 0.0291(5) Uani 1 1 d . . . . .
H3 H 0.260409 0.607629 0.546957 0.035 Uiso 1 1 calc R U . . .
C4 C 0.3120(2) 0.38360(19) 0.48293(15) 0.0243(5) Uani 1 1 d . . . . .
C5 C 0.3967(2) 0.3015(2) 0.48162(17) 0.0280(5) Uani 1 1 d . . . . .
H5 H 0.465128 0.323714 0.464102 0.034 Uiso 1 1 calc R U . . .
C6 C 0.3830(2) 0.1820(2) 0.50647(17) 0.0300(5) Uani 1 1 d . . . . .
H6 H 0.442453 0.127453 0.504364 0.036 Uiso 1 1 calc R U . . .
C7 C 0.2850(2) 0.1455(2) 0.53323(16) 0.0261(5) Uani 1 1 d . . . . .
C8 C 0.1931(2) 0.22848(19) 0.53359(16) 0.0247(5) Uani 1 1 d . . . . .
C9 C 0.2070(2) 0.34891(19) 0.50851(16) 0.0240(5) Uani 1 1 d . . . . .
C10 C 0.1741(2) -0.0413(2) 0.54746(19) 0.0346(6) Uani 1 1 d . . . . .
H10 H 0.100150 -0.023186 0.509385 0.042 Uiso 1 1 calc R U . . .
C11 C 0.3613(2) -0.0324(2) 0.62323(17) 0.0282(5) Uani 1 1 d . . . . .
H11 H 0.438629 -0.004979 0.645971 0.034 Uiso 1 1 calc R U . . .
C12 C 0.2040(2) -0.1405(2) 0.59707(18) 0.0315(5) Uani 1 1 d . . . . .
H12 H 0.152873 -0.203392 0.599231 0.038 Uiso 1 1 calc R U . . .
C13 C 0.3695(2) 1.2088(2) 0.24861(16) 0.0272(5) Uani 1 1 d . . . . .
C14 C 0.2793(2) 0.9542(2) 0.27076(18) 0.0297(5) Uani 1 1 d . . . . .
C15 C 0.2086(2) 1.0647(2) 0.27368(16) 0.0289(5) Uani 1 1 d . . . . .
C16 C 0.0969(2) 1.0649(3) 0.2869(2) 0.0411(6) Uani 1 1 d . . . . .
H16 H 0.054444 0.996568 0.292660 0.049 Uiso 1 1 calc R U . . .
C17 C 0.2517(2) 1.1820(2) 0.26708(16) 0.0265(5) Uani 1 1 d . . . . .
C18 C 0.1714(2) 1.2657(2) 0.27616(19) 0.0363(6) Uani 1 1 d . . . . .
H18 H 0.184917 1.346737 0.274044 0.044 Uiso 1 1 d R U . . .

loop_
_atom_site_aniso_label
_atom_site_aniso_U_11
_atom_site_aniso_U_22
_atom_site_aniso_U_33
_atom_site_aniso_U_23
_atom_site_aniso_U_13
_atom_site_aniso_U_12
Cd1 0.03356(10) 0.01761(8) 0.02747(10) -0.00053(6) 0.01193(7) -0.00145(7)
S1 0.0267(3) 0.0295(3) 0.0609(5) 0.0056(3) 0.0159(3) 0.0012(3)
S2 0.0330(4) 0.0502(4) 0.0571(5) -0.0067(4) 0.0182(3) 0.0092(3)
O1 0.0581(13) 0.0303(9) 0.0406(11) -0.0076(8) 0.0086(9) 0.0066(9)
O2 0.0392(10) 0.0243(9) 0.0474(11) 0.0013(8) 0.0055(9) 0.0033(8)
O3 0.0365(10) 0.0292(9) 0.0504(11) -0.0054(8) 0.0221(9) -0.0004(8)
O4 0.0427(11) 0.0224(8) 0.0561(12) -0.0043(8) 0.0223(9) -0.0031(8)
N1 0.0394(12) 0.0209(9) 0.0325(11) 0.0020(8) 0.0160(9) 0.0011(8)
N2 0.0314(10) 0.0199(9) 0.0264(10) 0.0025(7) 0.0105(8) -0.0004(8)
N3 0.0273(10) 0.0254(10) 0.0422(12) 0.0033(9) 0.0093(9) 0.0006(8)
N4 0.0263(10) 0.0261(10) 0.0443(13) 0.0058(9) 0.0101(9) -0.0006(8)
N5 0.0278(10) 0.0192(9) 0.0335(11) 0.0056(8) 0.0045(8) 0.0006(8)
N6 0.0337(11) 0.0207(9) 0.0305(11) 0.0043(8) 0.0059(9) -0.0004(8)
C1 0.0355(13) 0.0205(11) 0.0372(14) -0.0016(9) 0.0169(11) 0.0004(10)
C2 0.0394(14) 0.0224(11) 0.0300(13) 0.0000(9) 0.0161(11) 0.0009(10)
C3 0.0356(13) 0.0243(11) 0.0312(13) -0.0020(9) 0.0156(10) -0.0019(10)
C4 0.0284(12) 0.0216(10) 0.0229(11) 0.0037(8) 0.0063(9) -0.0010(9)
C5 0.0283(12) 0.0265(11) 0.0306(12) 0.0049(10) 0.0097(10) 0.0007(10)
C6 0.0298(12) 0.0251(12) 0.0362(14) 0.0060(10) 0.0103(10) 0.0050(10)
C7 0.0284(12) 0.0197(10) 0.0283(12) 0.0042(9) 0.0030(10) 0.0006(9)
C8 0.0252(11) 0.0223(10) 0.0248(11) 0.0028(8) 0.0026(9) -0.0011(9)
C9 0.0234(11) 0.0218(10) 0.0255(11) 0.0022(8) 0.0036(9) 0.0017(9)
C10 0.0251(12) 0.0283(12) 0.0469(16) 0.0037(11) 0.0019(11) -0.0019(10)
C11 0.0283(12) 0.0218(11) 0.0325(13) 0.0033(9) 0.0038(10) 0.0004(9)
C12 0.0295(12) 0.0228(11) 0.0426(15) 0.0000(10) 0.0096(11) -0.0049(10)
C13 0.0313(12) 0.0249(11) 0.0257(12) 0.0037(9) 0.0079(10) 0.0043(10)
C14 0.0339(13) 0.0216(11) 0.0378(14) 0.0025(10) 0.0165(11) -0.0012(10)
C15 0.0294(12) 0.0294(12) 0.0287(12) -0.0025(9) 0.0087(10) 0.0006(10)
C16 0.0362(15) 0.0369(14) 0.0538(18) -0.0042(13) 0.0177(13) -0.0039(12)
C17 0.0305(12) 0.0244(11) 0.0257(12) -0.0016(9) 0.0093(9) 0.0040(9)
C18 0.0397(14) 0.0294(13) 0.0398(15) -0.0029(11) 0.0099(12) 0.0072(11)

loop_
_atom_type_symbol
_atom_type_description
_atom_type_scat_dispersion_real
_atom_type_scat_dispersion_imag
_atom_type_scat_source
C C 0.0033 0.0016 'International Tables Vol C Tables 4.2.6.8 and 6.1.1.4'
H H 0.0000 0.0000 'International Tables Vol C Tables 4.2.6.8 and 6.1.1.4'
Cd Cd -0.8075 1.2024 'International Tables Vol C Tables 4.2.6.8 and 6.1.1.4'
N N 0.0061 0.0033 'International Tables Vol C Tables 4.2.6.8 and 6.1.1.4'
O O 0.0106 0.0060 'International Tables Vol C Tables 4.2.6.8 and 6.1.1.4'
S S 0.1246 0.1234 'International Tables Vol C Tables 4.2.6.8 and 6.1.1.4'

loop_
_geom_angle_atom_site_label_1
_geom_angle_atom_site_label_2
_geom_angle_atom_site_label_3
_geom_angle
_geom_angle_site_symmetry_1
_geom_angle_site_symmetry_3
_geom_angle_publ_flag
N1 Cd1 N6 96.01(7) . 4_565 ?
N1 Cd1 O4 135.85(7) . 2_645 ?
N6 Cd1 O4 104.44(7) 4_565 2_645 ?
N1 Cd1 O1 104.89(7) . . ?
N6 Cd1 O1 86.18(7) 4_565 . ?
O4 Cd1 O1 115.01(7) 2_645 . ?
N1 Cd1 O2 88.33(7) . . ?
N6 Cd1 O2 140.82(7) 4_565 . ?
O4 Cd1 O2 98.92(7) 2_645 . ?
O1 Cd1 O2 55.29(6) . . ?
N1 Cd1 O3 88.36(7) . 2_645 ?
N6 Cd1 O3 85.83(7) 4_565 2_645 ?
O4 Cd1 O3 55.39(6) 2_645 2_645 ?
O1 Cd1 O3 165.17(7) . 2_645 ?
O2 Cd1 O3 133.29(7) . 2_645 ?
N1 Cd1 C13 113.61(7) . 2_645 ?
N6 Cd1 C13 93.96(7) 4_565 2_645 ?
O4 Cd1 C13 27.94(7) 2_645 2_645 ?
O1 Cd1 C13 141.24(7) . 2_645 ?
O2 Cd1 C13 119.85(7) . 2_645 ?
O3 Cd1 C13 27.56(6) 2_645 2_645 ?
N3 S1 N4 100.97(11) . . ?
C18 S2 C16 91.29(13) . . ?
C14 O1 Cd1 91.83(16) . . ?
C14 O2 Cd1 90.15(15) . . ?
C13 O3 Cd1 88.46(15) . 2_655 ?
C13 O4 Cd1 93.21(15) . 2_655 ?
C2 N1 C1 106.4(2) . . ?
C2 N1 Cd1 125.22(17) . . ?
C1 N1 Cd1 128.26(15) . . ?
C2 N2 C3 107.46(19) . . ?
C2 N2 C4 125.54(19) . . ?
C3 N2 C4 126.78(19) . . ?
C9 N3 S1 106.24(16) . . ?
C8 N4 S1 106.45(16) . . ?
C11 N5 C10 107.04(19) . . ?
C11 N5 C7 125.5(2) . . ?
C10 N5 C7 127.2(2) . . ?
C11 N6 C12 106.1(2) . . ?
C11 N6 Cd1 127.74(17) . 4_566 ?
C12 N6 Cd1 124.06(16) . 4_566 ?
C3 C1 N1 109.9(2) . . ?
C3 C1 H1 125.1 . . ?
N1 C1 H1 125.1 . . ?
N1 C2 N2 110.4(2) . . ?
N1 C2 H2 124.8 . . ?
N2 C2 H2 124.8 . . ?
C1 C3 N2 105.8(2) . . ?
C1 C3 H3 127.1 . . ?
N2 C3 H3 127.1 . . ?
C5 C4 C9 119.1(2) . . ?
C5 C4 N2 122.0(2) . . ?
C9 C4 N2 118.8(2) . . ?
C4 C5 C6 121.3(2) . . ?
C4 C5 H5 119.3 . . ?
C6 C5 H5 119.3 . . ?
C7 C6 C5 121.5(2) . . ?
C7 C6 H6 119.3 . . ?
C5 C6 H6 119.3 . . ?
C6 C7 C8 118.9(2) . . ?
C6 C7 N5 121.6(2) . . ?
C8 C7 N5 119.5(2) . . ?
N4 C8 C7 127.6(2) . . ?
N4 C8 C9 112.8(2) . . ?
C7 C8 C9 119.5(2) . . ?
N3 C9 C4 126.8(2) . . ?
N3 C9 C8 113.5(2) . . ?
C4 C9 C8 119.6(2) . . ?
C12 C10 N5 106.3(2) . . ?
C12 C10 H10 126.9 . . ?
N5 C10 H10 126.9 . . ?
N6 C11 N5 111.0(2) . . ?
N6 C11 H11 124.5 . . ?
N5 C11 H11 124.5 . . ?
C10 C12 N6 109.6(2) . . ?
C10 C12 H12 125.2 . . ?
N6 C12 H12 125.2 . . ?
O3 C13 O4 122.4(2) . . ?
O3 C13 C17 118.3(2) . . ?
O4 C13 C17 119.2(2) . . ?
O3 C13 Cd1 63.98(13) . 2_655 ?
O4 C13 Cd1 58.84(13) . 2_655 ?
C17 C13 Cd1 172.93(17) . 2_655 ?
O1 C14 O2 122.7(2) . . ?
O1 C14 C15 118.8(2) . . ?
O2 C14 C15 118.5(2) . . ?
C16 C15 C17 111.7(2) . . ?
C16 C15 C14 123.6(2) . . ?
C17 C15 C14 124.6(2) . . ?
C15 C16 S2 112.3(2) . . ?
C15 C16 H16 123.8 . . ?
S2 C16 H16 123.8 . . ?
C18 C17 C15 112.4(2) . . ?
C18 C17 C13 124.0(2) . . ?
C15 C17 C13 123.6(2) . . ?
C17 C18 S2 112.3(2) . . ?
C17 C18 H18 123.9 . . ?
S2 C18 H18 123.8 . . ?

loop_
_geom_bond_atom_site_label_1
_geom_bond_atom_site_label_2
_geom_bond_distance
_geom_bond_site_symmetry_2
_geom_bond_publ_flag
Cd1 N1 2.243(2) . ?
Cd1 N6 2.2792(19) 4_565 ?
Cd1 O4 2.3043(18) 2_645 ?
Cd1 O1 2.351(2) . ?
Cd1 O2 2.3850(18) . ?
Cd1 O3 2.4169(18) 2_645 ?
Cd1 C13 2.688(2) 2_645 ?
S1 N3 1.608(2) . ?
S1 N4 1.612(2) . ?
S2 C18 1.707(3) . ?
S2 C16 1.716(3) . ?
O1 C14 1.250(3) . ?
O2 C14 1.254(3) . ?
O3 C13 1.244(3) . ?
O4 C13 1.262(3) . ?
N1 C2 1.313(3) . ?
N1 C1 1.379(3) . ?
N2 C2 1.354(3) . ?
N2 C3 1.383(3) . ?
N2 C4 1.424(3) . ?
N3 C9 1.336(3) . ?
N4 C8 1.338(3) . ?
N5 C11 1.350(3) . ?
N5 C10 1.376(3) . ?
N5 C7 1.423(3) . ?
N6 C11 1.311(3) . ?
N6 C12 1.377(3) . ?
C1 C3 1.345(3) . ?
C1 H1 0.9300 . ?
C2 H2 0.9300 . ?
C3 H3 0.9300 . ?
C4 C5 1.353(3) . ?
C4 C9 1.419(3) . ?
C5 C6 1.420(3) . ?
C5 H5 0.9300 . ?
C6 C7 1.359(3) . ?
C6 H6 0.9300 . ?
C7 C8 1.419(3) . ?
C8 C9 1.432(3) . ?
C10 C12 1.346(3) . ?
C10 H10 0.9300 . ?
C11 H11 0.9300 . ?
C12 H12 0.9300 . ?
C13 C17 1.490(3) . ?
C14 C15 1.498(3) . ?
C15 C16 1.357(4) . ?
C15 C17 1.428(3) . ?
C16 H16 0.9300 . ?
C17 C18 1.356(3) . ?
C18 H18 0.9300 . ?

loop_
_geom_torsion_atom_site_label_1
_geom_torsion_atom_site_label_2
_geom_torsion_atom_site_label_3
_geom_torsion_atom_site_label_4
_geom_torsion
_geom_torsion_site_symmetry_1
_geom_torsion_site_symmetry_2
_geom_torsion_site_symmetry_3
_geom_torsion_site_symmetry_4
_geom_torsion_publ_flag
N4 S1 N3 C9 -0.7(2) . . . . ?
N3 S1 N4 C8 0.3(2) . . . . ?
C2 N1 C1 C3 -0.2(3) . . . . ?
Cd1 N1 C1 C3 -176.26(17) . . . . ?
C1 N1 C2 N2 0.0(3) . . . . ?
Cd1 N1 C2 N2 176.27(16) . . . . ?
C3 N2 C2 N1 0.1(3) . . . . ?
C4 N2 C2 N1 175.1(2) . . . . ?
N1 C1 C3 N2 0.2(3) . . . . ?
C2 N2 C3 C1 -0.2(3) . . . . ?
C4 N2 C3 C1 -175.1(2) . . . . ?
C2 N2 C4 C5 44.2(4) . . . . ?
C3 N2 C4 C5 -141.8(3) . . . . ?
C2 N2 C4 C9 -132.8(3) . . . . ?
C3 N2 C4 C9 41.1(3) . . . . ?
C9 C4 C5 C6 -0.8(4) . . . . ?
N2 C4 C5 C6 -177.9(2) . . . . ?
C4 C5 C6 C7 -0.5(4) . . . . ?
C5 C6 C7 C8 1.9(4) . . . . ?
C5 C6 C7 N5 -175.5(2) . . . . ?
C11 N5 C7 C6 44.6(4) . . . . ?
C10 N5 C7 C6 -141.8(3) . . . . ?
C11 N5 C7 C8 -132.7(3) . . . . ?
C10 N5 C7 C8 40.9(4) . . . . ?
S1 N4 C8 C7 -179.6(2) . . . . ?
S1 N4 C8 C9 0.3(3) . . . . ?
C6 C7 C8 N4 178.0(2) . . . . ?
N5 C7 C8 N4 -4.6(4) . . . . ?
C6 C7 C8 C9 -1.8(3) . . . . ?
N5 C7 C8 C9 175.6(2) . . . . ?
S1 N3 C9 C4 179.4(2) . . . . ?
S1 N3 C9 C8 0.9(3) . . . . ?
C5 C4 C9 N3 -177.5(2) . . . . ?
N2 C4 C9 N3 -0.4(4) . . . . ?
C5 C4 C9 C8 0.8(3) . . . . ?
N2 C4 C9 C8 178.0(2) . . . . ?
N4 C8 C9 N3 -0.8(3) . . . . ?
C7 C8 C9 N3 179.0(2) . . . . ?
N4 C8 C9 C4 -179.4(2) . . . . ?
C7 C8 C9 C4 0.5(3) . . . . ?
C11 N5 C10 C12 0.1(3) . . . . ?
C7 N5 C10 C12 -174.5(2) . . . . ?
C12 N6 C11 N5 -0.5(3) . . . . ?
Cd1 N6 C11 N5 -164.45(16) 4_566 . . . ?
C10 N5 C11 N6 0.2(3) . . . . ?
C7 N5 C11 N6 174.9(2) . . . . ?
N5 C10 C12 N6 -0.4(3) . . . . ?
C11 N6 C12 C10 0.5(3) . . . . ?
Cd1 N6 C12 C10 165.26(18) 4_566 . . . ?
Cd1 O3 C13 O4 7.0(2) 2_655 . . . ?
Cd1 O3 C13 C17 -172.49(19) 2_655 . . . ?
Cd1 O4 C13 O3 -7.4(3) 2_655 . . . ?
Cd1 O4 C13 C17 172.13(19) 2_655 . . . ?
Cd1 O1 C14 O2 -1.7(3) . . . . ?
Cd1 O1 C14 C15 178.99(19) . . . . ?
Cd1 O2 C14 O1 1.7(3) . . . . ?
Cd1 O2 C14 C15 -179.01(19) . . . . ?
O1 C14 C15 C16 70.5(3) . . . . ?
O2 C14 C15 C16 -108.8(3) . . . . ?
O1 C14 C15 C17 -112.4(3) . . . . ?
O2 C14 C15 C17 68.3(3) . . . . ?
C17 C15 C16 S2 -0.2(3) . . . . ?
C14 C15 C16 S2 177.3(2) . . . . ?
C18 S2 C16 C15 -0.1(2) . . . . ?
C16 C15 C17 C18 0.4(3) . . . . ?
C14 C15 C17 C18 -177.0(2) . . . . ?
C16 C15 C17 C13 -177.3(2) . . . . ?
C14 C15 C17 C13 5.3(4) . . . . ?
O3 C13 C17 C18 -160.1(2) . . . . ?
O4 C13 C17 C18 20.4(4) . . . . ?
O3 C13 C17 C15 17.4(4) . . . . ?
O4 C13 C17 C15 -162.1(2) . . . . ?
C15 C17 C18 S2 -0.5(3) . . . . ?
C13 C17 C18 S2 177.22(19) . . . . ?
C16 S2 C18 C17 0.4(2) . . . . ?
